data_7158157
loop_
_publ_author_name
'Vroemans, Robby'
'Ribone, Sergio R.'
'Thomas, Joice'
'Van Meervelt, Luc'
'Ollevier, Thierry'
'Dehaen, Wim'

_publ_section_title
;
 Synthesis of homochiral sulfanyl- and sulfoxide-substituted
 naphthyltriazoles and study of the conformational stability.
;
_journal_issue 29
_journal_name_full 'Organic &amp; biomolecular chemistry'
_journal_page_first 6521
_journal_page_last 6526
_journal_paper_doi 10.1039/d1ob00784j
_journal_volume 19
_journal_year 2021
_chemical_absolute_configuration ad
_chemical_formula_moiety 'C26 H21 N3 O S'
_chemical_formula_sum 'C26 H21 N3 O S'
_chemical_formula_weight 423.52
_space_group_crystal_system monoclinic
_space_group_IT_number 4
_space_group_name_Hall 'P 2yb'
_space_group_name_H-M_alt 'P 1 21 1'
_atom_sites_solution_hydrogens mixed
_atom_sites_solution_primary direct
_audit_creation_date 2016-02-25
_audit_creation_method
;
Olex2 1.2
(compiled 2016.02.19 svn.r3266 for OlexSys, GUI svn.r5155)
;
_audit_update_record
;
2021-04-09 deposited with the CCDC.	2021-07-05 downloaded from the CCDC.
;
_cell_angle_alpha 90
_cell_angle_beta 110.729(3)
_cell_angle_gamma 90
_cell_formula_units_Z 2
_cell_length_a 8.6611(3)
_cell_length_b 13.0943(3)
_cell_length_c 10.2975(3)
_cell_measurement_reflns_used 21119
_cell_measurement_temperature 100.00(10)
_cell_measurement_theta_max 29.0520
_cell_measurement_theta_min 2.6430
_cell_volume 1092.25(6)
_computing_cell_refinement 'CrysAlisPro 1.171.38.41 (Rigaku OD, 2015)'
_computing_data_collection 'CrysAlisPro 1.171.38.41 (Rigaku OD, 2015)'
_computing_data_reduction 'CrysAlisPro 1.171.38.41 (Rigaku OD, 2015)'
_computing_molecular_graphics 'Olex2 (Dolomanov et al., 2009)'
_computing_publication_material 'Olex2 (Dolomanov et al., 2009)'
_computing_structure_refinement 'ShelXL (Sheldrick, 2015)'
_computing_structure_solution 'ShelXS (Sheldrick, 2008)'
_diffrn_ambient_environment N~2~
_diffrn_ambient_temperature 100.00(10)
_diffrn_detector 'CCD plate'
_diffrn_detector_area_resol_mean 15.9631
_diffrn_detector_type Eos
_diffrn_measured_fraction_theta_full 0.999
_diffrn_measured_fraction_theta_max 0.999
_diffrn_measurement_details
;
List of Runs (angles in degrees, time in seconds):

  # Type    Start    End  Width  t~exp~   \w     \q     \k     \f   Frames
#--------------------------------------------------------------------------
  1  \w    -47.00  53.00   1.00    1.50    --  -17.00  77.00-180.00  100
  2  \w    -47.00  53.00   1.00    1.50    --  -17.00  77.00 150.00  100
  3  \w    -11.00  89.00   1.00    1.50    --   19.03  77.00 -60.00  100
  4  \w    -11.00  89.00   1.00    1.50    --   19.03  77.00  60.00  100
  5  \w    -11.00  89.00   1.00    1.50    --   19.03  77.00-180.00  100
  6  \w    -93.00 -35.00   1.00    1.50    --  -17.00-178.00-180.00   58
  7  \w    -67.00   8.00   1.00    1.50    --  -17.00 113.00  84.00   75
  8  \w    -38.00  52.00   1.00    1.50    --  -17.00  57.00 -60.00   90
  9  \w    -42.00  55.00   1.00    1.50    --  -17.00  38.00  90.00   97
 10  \w    -94.00 -34.00   1.00    1.50    --  -17.00 178.00 -90.00   60
 11  \w    -50.00  40.00   1.00    1.50    --   19.03 -57.00 -60.00   90
 12  \w    -20.00  61.00   1.00    1.50    --   19.03 -99.00 -90.00   81
 13  \w    -20.00  61.00   1.00    1.50    --   19.03 -99.00  60.00   81
 14  \w    -54.00  92.00   1.00    1.50    --   19.03   0.00-180.00  146
 15  \w    -54.00  92.00   1.00    1.50    --   19.03   0.00-150.00  146
 16  \w    -54.00  92.00   1.00    1.50    --   19.03   0.00-120.00  146
 17  \w     -8.00  69.00   1.00    1.50    --   19.03-113.00  -6.00   77
;
_diffrn_measurement_device 'four-circle diffractometer'
_diffrn_measurement_device_type 'SuperNova, Single source at offset, Eos'
_diffrn_measurement_method '\w scans'
_diffrn_orient_matrix_type 'CrysAlisPro convention (1999,Acta A55,543-557)'
_diffrn_orient_matrix_UB_11 0.0334565000
_diffrn_orient_matrix_UB_12 -0.0414578000
_diffrn_orient_matrix_UB_13 0.0456607000
_diffrn_orient_matrix_UB_21 -0.0186114000
_diffrn_orient_matrix_UB_22 -0.0334875000
_diffrn_orient_matrix_UB_23 -0.0576573000
_diffrn_orient_matrix_UB_31 0.0787603000
_diffrn_orient_matrix_UB_32 0.0096740000
_diffrn_orient_matrix_UB_33 -0.0040060000
_diffrn_radiation_monochromator mirror
_diffrn_radiation_probe x-ray
_diffrn_radiation_type MoK\a
_diffrn_radiation_wavelength 0.71073
_diffrn_reflns_av_R_equivalents 0.0377
_diffrn_reflns_av_unetI/netI 0.0212
_diffrn_reflns_Laue_measured_fraction_full 0.999
_diffrn_reflns_Laue_measured_fraction_max 0.999
_diffrn_reflns_limit_h_max 10
_diffrn_reflns_limit_h_min -10
_diffrn_reflns_limit_k_max 16
_diffrn_reflns_limit_k_min -16
_diffrn_reflns_limit_l_max 12
_diffrn_reflns_limit_l_min -12
_diffrn_reflns_number 36101
_diffrn_reflns_point_group_measured_fraction_full 0.999
_diffrn_reflns_point_group_measured_fraction_max 0.999
_diffrn_reflns_theta_full 25.242
_diffrn_reflns_theta_max 26.365
_diffrn_reflns_theta_min 2.514
_diffrn_source 'micro-focus sealed X-ray tube'
_diffrn_source_type 'SuperNova (Mo) X-ray Source'
_exptl_absorpt_coefficient_mu 0.171
_exptl_absorpt_correction_T_max 1.00000
_exptl_absorpt_correction_T_min 0.90988
_exptl_absorpt_correction_type multi-scan
_exptl_absorpt_process_details
;
CrysAlisPro 1.171.38.41 (Rigaku Oxford Diffraction, 2015)
Empirical absorption correction using spherical harmonics,
 implemented in SCALE3 ABSPACK scaling algorithm.
;
_exptl_crystal_colour colourless
_exptl_crystal_colour_primary colourless
_exptl_crystal_density_diffrn 1.288
_exptl_crystal_description block
_exptl_crystal_F_000 444
_exptl_crystal_size_max 0.4
_exptl_crystal_size_mid 0.25
_exptl_crystal_size_min 0.25
_refine_diff_density_max 0.175
_refine_diff_density_min -0.198
_refine_diff_density_rms 0.035
_refine_ls_abs_structure_details
;
 Flack x determined using 2021 quotients [(I+)-(I-)]/[(I+)+(I-)]
 (Parsons, Flack and Wagner, Acta Cryst. B69 (2013) 249-259).
;
_refine_ls_abs_structure_Flack -0.046(19)
_refine_ls_extinction_method none
_refine_ls_goodness_of_fit_ref 1.035
_refine_ls_hydrogen_treatment mixed
_refine_ls_matrix_type full
_refine_ls_number_parameters 285
_refine_ls_number_reflns 4474
_refine_ls_number_restraints 1
_refine_ls_restrained_S_all 1.035
_refine_ls_R_factor_all 0.0275
_refine_ls_R_factor_gt 0.0262
_refine_ls_shift/su_max 0.000
_refine_ls_shift/su_mean 0.000
_refine_ls_structure_factor_coef Fsqd
_refine_ls_weighting_details 'w=1/[\s^2^(Fo^2^)+(0.0280P)^2^+0.3057P] where P=(Fo^2^+2Fc^2^)/3'
_refine_ls_weighting_scheme calc
_refine_ls_wR_factor_gt 0.0617
_refine_ls_wR_factor_ref 0.0626
_reflns_Friedel_coverage 0.914
_reflns_Friedel_fraction_full 0.999
_reflns_Friedel_fraction_max 1.000
_reflns_number_gt 4345
_reflns_number_total 4474
_reflns_threshold_expression 'I > 2\s(I)'
_cod_data_source_file d1ob00784j2.cif
_cod_data_source_block wdh1061
_cod_depositor_comments 'Adding full bibliography for 7158157--7158160.cif.'
_cod_database_code 7158157
_chemical_oxdiff_formula 'C25 H21 N3 O1 S1'
_chemical_oxdiff_usercomment 'RV-34-c t9'
_shelx_space_group_comment
;
The symmetry employed for this shelxl refinement is uniquely defined
by the following loop, which should always be used as a source of
symmetry information in preference to the above space-group names.
They are only intended as comments.
;
_reflns_odcompleteness_completeness 99.91
_reflns_odcompleteness_iscentric 1
_reflns_odcompleteness_theta 26.32
_olex2_refinement_description
;
1. Fixed Uiso
 At 1.2 times of:
  All C(H) groups
 At 1.5 times of:
  All C(H,H,H) groups
2.a Ternary CH refined with riding coordinates:
 C23(H23)
2.b Aromatic/amide H refined with riding coordinates:
 C3(H3), C4(H4), C5(H5), C6(H6), C8(H8), C9(H9), C18(H18), C19(H19), C20(H20),
 C21(H21), C22(H22), C27(H27), C28(H28), C29(H29), C30(H30), C31(H31)
2.c Idealised Me refined as rotating group:
 C24(H24A,H24B,H24C)
;
_shelx_shelxl_version_number 2014/7
_olex2_date_sample_data_collection 2016-02-25
_olex2_submission_special_instructions 'No special instructions were received'
_oxdiff_exptl_absorpt_empirical_details
;
Empirical correction (ABSPACK) includes:
- Absorption correction using spherical harmonics
- Frame scaling
;
_oxdiff_exptl_absorpt_empirical_full_max 1.116
_oxdiff_exptl_absorpt_empirical_full_min 0.831

loop_
_space_group_symop_operation_xyz
'x, y, z'
'-x, y+1/2, -z'

loop_
_atom_site_label
_atom_site_type_symbol
_atom_site_fract_x
_atom_site_fract_y
_atom_site_fract_z
_atom_site_U_iso_or_equiv
_atom_site_adp_type
_atom_site_occupancy
_atom_site_site_symmetry_order
_atom_site_calc_flag
_atom_site_refinement_flags_posn
_atom_site_refinement_flags_adp
_atom_site_refinement_flags_occupancy
_atom_site_disorder_assembly
_atom_site_disorder_group
C1 C 0.9903(2) 0.65338(15) 0.7547(2) 0.0127(4) Uani 1 1 d . . . . .
C2 C 0.9336(2) 0.65405(15) 0.86980(19) 0.0133(4) Uani 1 1 d . . . . .
C3 C 0.9224(2) 0.56463(16) 0.9431(2) 0.0166(4) Uani 1 1 d . . . . .
H3 H 0.9547 0.5008 0.9169 0.020 Uiso 1 1 calc R . . . .
C4 C 0.8652(3) 0.56882(17) 1.0518(2) 0.0198(4) Uani 1 1 d . . . . .
H4 H 0.8588 0.5080 1.0998 0.024 Uiso 1 1 calc R . . . .
C5 C 0.8161(3) 0.66226(18) 1.0925(2) 0.0212(5) Uani 1 1 d . . . . .
H5 H 0.7770 0.6643 1.1678 0.025 Uiso 1 1 calc R . . . .
C6 C 0.8248(3) 0.75003(17) 1.0236(2) 0.0193(4) Uani 1 1 d . . . . .
H6 H 0.7912 0.8129 1.0515 0.023 Uiso 1 1 calc R . . . .
C7 C 0.8832(2) 0.74868(16) 0.9111(2) 0.0152(4) Uani 1 1 d . . . . .
C8 C 0.8909(2) 0.83877(15) 0.8371(2) 0.0171(4) Uani 1 1 d . . . . .
H8 H 0.8571 0.9019 0.8640 0.021 Uiso 1 1 calc R . . . .
C9 C 0.9460(3) 0.83675(15) 0.7283(2) 0.0170(4) Uani 1 1 d . . . . .
H9 H 0.9508 0.8981 0.6806 0.020 Uiso 1 1 calc R . . . .
C10 C 0.9959(2) 0.74335(16) 0.68627(19) 0.0143(4) Uani 1 1 d . . . . .
N11 N 1.1866(2) 0.52550(13) 0.71534(17) 0.0137(3) Uani 1 1 d . . . . .
C12 C 1.0315(2) 0.55749(15) 0.69886(19) 0.0125(4) Uani 1 1 d . . . . .
C13 C 0.9324(2) 0.48610(17) 0.60981(18) 0.0138(4) Uani 1 1 d . . . . .
N14 N 1.0290(2) 0.41634(13) 0.57712(17) 0.0170(4) Uani 1 1 d . . . . .
N15 N 1.1853(2) 0.44027(13) 0.64302(18) 0.0175(4) Uani 1 1 d . . . . .
S16 S 0.71744(6) 0.48580(4) 0.53745(5) 0.01765(12) Uani 1 1 d . . . . .
C17 C 0.6632(2) 0.36603(15) 0.5900(2) 0.0158(4) Uani 1 1 d . . . . .
C18 C 0.4975(3) 0.33848(17) 0.5272(2) 0.0199(4) Uani 1 1 d . . . . .
H18 H 0.4233 0.3815 0.4593 0.024 Uiso 1 1 calc R . . . .
C19 C 0.4423(3) 0.24766(18) 0.5650(2) 0.0248(5) Uani 1 1 d . . . . .
H19 H 0.3297 0.2286 0.5229 0.030 Uiso 1 1 calc R . . . .
C20 C 0.5505(3) 0.18443(18) 0.6639(2) 0.0268(5) Uani 1 1 d . . . . .
H20 H 0.5122 0.1223 0.6893 0.032 Uiso 1 1 calc R . . . .
C21 C 0.7150(3) 0.21242(17) 0.7255(2) 0.0237(5) Uani 1 1 d . . . . .
H21 H 0.7891 0.1691 0.7931 0.028 Uiso 1 1 calc R . . . .
C22 C 0.7719(3) 0.30314(16) 0.6891(2) 0.0197(4) Uani 1 1 d . . . . .
H22 H 0.8845 0.3221 0.7318 0.024 Uiso 1 1 calc R . . . .
C23 C 1.3468(2) 0.57000(16) 0.8034(2) 0.0155(4) Uani 1 1 d . . . . .
H23 H 1.3226 0.6324 0.8489 0.019 Uiso 1 1 calc R . . . .
C24 C 1.4446(3) 0.60364(17) 0.7134(2) 0.0205(4) Uani 1 1 d . . . . .
H24A H 1.5469 0.6371 0.7716 0.031 Uiso 1 1 calc GR . . . .
H24B H 1.3784 0.6516 0.6425 0.031 Uiso 1 1 calc GR . . . .
H24C H 1.4714 0.5438 0.6682 0.031 Uiso 1 1 calc GR . . . .
O25 O 1.04966(18) 0.73904(11) 0.57747(15) 0.0187(3) Uani 1 1 d . . . . .
C26 C 1.4359(2) 0.49432(17) 0.91773(19) 0.0156(4) Uani 1 1 d . . . . .
C27 C 1.5235(3) 0.41165(17) 0.8952(2) 0.0202(4) Uani 1 1 d . . . . .
H27 H 1.5287 0.4006 0.8057 0.024 Uiso 1 1 calc R . . . .
C28 C 1.6038(3) 0.34485(17) 1.0031(2) 0.0236(5) Uani 1 1 d . . . . .
H28 H 1.6642 0.2887 0.9868 0.028 Uiso 1 1 calc R . . . .
C29 C 1.5965(3) 0.35962(17) 1.1340(2) 0.0229(5) Uani 1 1 d . . . . .
H29 H 1.6521 0.3142 1.2076 0.027 Uiso 1 1 calc R . . . .
C30 C 1.5073(3) 0.44124(18) 1.1568(2) 0.0245(5) Uani 1 1 d . . . . .
H30 H 1.5005 0.4512 1.2460 0.029 Uiso 1 1 calc R . . . .
C31 C 1.4278(3) 0.50862(15) 1.0495(2) 0.0207(5) Uani 1 1 d . . . . .
H31 H 1.3676 0.5647 1.0660 0.025 Uiso 1 1 calc R . . . .
H25 H 1.029(3) 0.797(2) 0.536(3) 0.025(7) Uiso 1 1 d . . . . .

loop_
_atom_site_aniso_label
_atom_site_aniso_U_11
_atom_site_aniso_U_22
_atom_site_aniso_U_33
_atom_site_aniso_U_23
_atom_site_aniso_U_13
_atom_site_aniso_U_12
C1 0.0117(9) 0.0112(9) 0.0135(9) -0.0019(7) 0.0025(7) -0.0001(7)
C2 0.0106(9) 0.0141(9) 0.0136(9) -0.0009(8) 0.0024(7) -0.0006(7)
C3 0.0176(10) 0.0146(10) 0.0172(9) 0.0006(8) 0.0057(8) 0.0004(8)
C4 0.0207(10) 0.0196(10) 0.0197(10) 0.0039(9) 0.0080(8) -0.0028(9)
C5 0.0201(11) 0.0295(12) 0.0169(10) -0.0012(9) 0.0102(9) -0.0008(9)
C6 0.0177(10) 0.0204(11) 0.0202(10) -0.0048(9) 0.0072(8) 0.0001(8)
C7 0.0117(9) 0.0156(10) 0.0167(9) -0.0030(8) 0.0032(8) -0.0011(8)
C8 0.0160(10) 0.0122(10) 0.0229(10) -0.0037(8) 0.0066(8) -0.0001(8)
C9 0.0197(10) 0.0104(9) 0.0201(10) 0.0030(8) 0.0059(8) -0.0001(8)
C10 0.0127(9) 0.0154(9) 0.0139(9) -0.0004(8) 0.0038(7) -0.0007(8)
N11 0.0146(8) 0.0116(7) 0.0157(8) -0.0009(6) 0.0063(7) 0.0002(6)
C12 0.0141(9) 0.0123(9) 0.0117(8) 0.0028(7) 0.0053(7) 0.0010(7)
C13 0.0163(9) 0.0125(8) 0.0134(8) 0.0019(8) 0.0061(7) 0.0011(9)
N14 0.0189(9) 0.0158(8) 0.0170(8) -0.0032(7) 0.0074(7) -0.0021(7)
N15 0.0181(9) 0.0152(8) 0.0202(9) -0.0051(7) 0.0078(7) -0.0013(7)
S16 0.0145(2) 0.0140(2) 0.0209(2) 0.0026(2) 0.00184(18) -0.0003(2)
C17 0.0174(10) 0.0139(10) 0.0175(10) -0.0017(8) 0.0079(8) -0.0023(8)
C18 0.0177(10) 0.0209(11) 0.0182(10) 0.0000(8) 0.0029(8) -0.0017(8)
C19 0.0199(11) 0.0267(12) 0.0240(11) -0.0016(10) 0.0032(9) -0.0104(9)
C20 0.0297(13) 0.0220(12) 0.0268(12) 0.0034(9) 0.0077(10) -0.0093(10)
C21 0.0260(12) 0.0203(11) 0.0228(11) 0.0043(9) 0.0060(9) 0.0000(9)
C22 0.0169(10) 0.0209(11) 0.0198(10) 0.0007(9) 0.0046(8) -0.0018(8)
C23 0.0132(9) 0.0132(9) 0.0185(9) -0.0036(8) 0.0038(8) -0.0025(8)
C24 0.0181(10) 0.0189(11) 0.0252(11) 0.0035(8) 0.0086(9) -0.0005(8)
O25 0.0283(8) 0.0137(7) 0.0187(7) 0.0056(6) 0.0137(6) 0.0042(6)
C26 0.0128(8) 0.0152(10) 0.0181(9) -0.0013(8) 0.0047(7) -0.0034(8)
C27 0.0209(10) 0.0207(10) 0.0207(10) -0.0018(8) 0.0093(8) 0.0007(9)
C28 0.0243(11) 0.0173(10) 0.0283(11) 0.0024(9) 0.0081(9) 0.0049(9)
C29 0.0235(11) 0.0191(11) 0.0217(11) 0.0039(9) 0.0026(9) -0.0025(9)
C30 0.0329(13) 0.0218(11) 0.0175(10) -0.0008(9) 0.0073(9) -0.0010(9)
C31 0.0244(11) 0.0164(11) 0.0215(10) -0.0032(8) 0.0083(8) -0.0002(8)

loop_
_atom_type_symbol
_atom_type_description
_atom_type_scat_dispersion_real
_atom_type_scat_dispersion_imag
_atom_type_scat_source
C C 0.0033 0.0016 'International Tables Vol C Tables 4.2.6.8 and 6.1.1.4'
H H 0.0000 0.0000 'International Tables Vol C Tables 4.2.6.8 and 6.1.1.4'
N N 0.0061 0.0033 'International Tables Vol C Tables 4.2.6.8 and 6.1.1.4'
O O 0.0106 0.0060 'International Tables Vol C Tables 4.2.6.8 and 6.1.1.4'
S S 0.1246 0.1234 'International Tables Vol C Tables 4.2.6.8 and 6.1.1.4'

loop_
_geom_angle_atom_site_label_1
_geom_angle_atom_site_label_2
_geom_angle_atom_site_label_3
_geom_angle
_geom_angle_site_symmetry_1
_geom_angle_site_symmetry_3
_geom_angle_publ_flag
C2 C1 C12 121.83(17) . . ?
C10 C1 C2 119.99(18) . . ?
C10 C1 C12 118.01(17) . . ?
C3 C2 C1 122.95(18) . . ?
C3 C2 C7 118.23(17) . . ?
C7 C2 C1 118.81(18) . . ?
C2 C3 H3 119.6 . . ?
C4 C3 C2 120.89(19) . . ?
C4 C3 H3 119.6 . . ?
C3 C4 H4 119.6 . . ?
C3 C4 C5 120.7(2) . . ?
C5 C4 H4 119.6 . . ?
C4 C5 H5 120.0 . . ?
C6 C5 C4 119.91(19) . . ?
C6 C5 H5 120.0 . . ?
C5 C6 H6 119.5 . . ?
C5 C6 C7 121.0(2) . . ?
C7 C6 H6 119.5 . . ?
C6 C7 C2 119.30(19) . . ?
C6 C7 C8 121.77(19) . . ?
C8 C7 C2 118.92(17) . . ?
C7 C8 H8 119.3 . . ?
C9 C8 C7 121.45(18) . . ?
C9 C8 H8 119.3 . . ?
C8 C9 H9 120.0 . . ?
C8 C9 C10 120.08(18) . . ?
C10 C9 H9 120.0 . . ?
C1 C10 C9 120.74(17) . . ?
O25 C10 C1 117.98(18) . . ?
O25 C10 C9 121.28(18) . . ?
C12 N11 C23 128.69(17) . . ?
N15 N11 C12 111.97(16) . . ?
N15 N11 C23 119.30(16) . . ?
N11 C12 C1 125.31(17) . . ?
N11 C12 C13 103.25(16) . . ?
C13 C12 C1 131.11(17) . . ?
C12 C13 S16 127.29(16) . . ?
N14 C13 C12 109.17(16) . . ?
N14 C13 S16 123.40(15) . . ?
N15 N14 C13 108.81(16) . . ?
N14 N15 N11 106.80(16) . . ?
C13 S16 C17 103.27(10) . . ?
C18 C17 S16 115.24(15) . . ?
C22 C17 S16 124.35(16) . . ?
C22 C17 C18 120.38(19) . . ?
C17 C18 H18 120.3 . . ?
C19 C18 C17 119.41(19) . . ?
C19 C18 H18 120.3 . . ?
C18 C19 H19 119.8 . . ?
C20 C19 C18 120.5(2) . . ?
C20 C19 H19 119.8 . . ?
C19 C20 H20 120.2 . . ?
C19 C20 C21 119.7(2) . . ?
C21 C20 H20 120.2 . . ?
C20 C21 H21 119.7 . . ?
C20 C21 C22 120.5(2) . . ?
C22 C21 H21 119.7 . . ?
C17 C22 C21 119.5(2) . . ?
C17 C22 H22 120.2 . . ?
C21 C22 H22 120.2 . . ?
N11 C23 H23 107.6 . . ?
N11 C23 C24 110.04(16) . . ?
N11 C23 C26 109.01(16) . . ?
C24 C23 H23 107.6 . . ?
C26 C23 H23 107.6 . . ?
C26 C23 C24 114.78(17) . . ?
C23 C24 H24A 109.5 . . ?
C23 C24 H24B 109.5 . . ?
C23 C24 H24C 109.5 . . ?
H24A C24 H24B 109.5 . . ?
H24A C24 H24C 109.5 . . ?
H24B C24 H24C 109.5 . . ?
C10 O25 H25 107.7(17) . . ?
C27 C26 C23 122.40(18) . . ?
C27 C26 C31 119.06(19) . . ?
C31 C26 C23 118.55(19) . . ?
C26 C27 H27 119.8 . . ?
C26 C27 C28 120.37(19) . . ?
C28 C27 H27 119.8 . . ?
C27 C28 H28 119.8 . . ?
C29 C28 C27 120.4(2) . . ?
C29 C28 H28 119.8 . . ?
C28 C29 H29 120.2 . . ?
C28 C29 C30 119.5(2) . . ?
C30 C29 H29 120.2 . . ?
C29 C30 H30 119.9 . . ?
C29 C30 C31 120.2(2) . . ?
C31 C30 H30 119.9 . . ?
C26 C31 H31 119.8 . . ?
C30 C31 C26 120.4(2) . . ?
C30 C31 H31 119.8 . . ?

loop_
_geom_bond_atom_site_label_1
_geom_bond_atom_site_label_2
_geom_bond_distance
_geom_bond_site_symmetry_2
_geom_bond_publ_flag
C1 C2 1.435(3) . ?
C1 C10 1.382(3) . ?
C1 C12 1.476(3) . ?
C2 C3 1.415(3) . ?
C2 C7 1.428(3) . ?
C3 H3 0.9500 . ?
C3 C4 1.376(3) . ?
C4 H4 0.9500 . ?
C4 C5 1.407(3) . ?
C5 H5 0.9500 . ?
C5 C6 1.367(3) . ?
C6 H6 0.9500 . ?
C6 C7 1.418(3) . ?
C7 C8 1.419(3) . ?
C8 H8 0.9500 . ?
C8 C9 1.365(3) . ?
C9 H9 0.9500 . ?
C9 C10 1.415(3) . ?
C10 O25 1.358(2) . ?
N11 C12 1.359(3) . ?
N11 N15 1.340(2) . ?
N11 C23 1.482(2) . ?
C12 C13 1.376(3) . ?
C13 N14 1.359(3) . ?
C13 S16 1.7434(18) . ?
N14 N15 1.319(2) . ?
S16 C17 1.776(2) . ?
C17 C18 1.396(3) . ?
C17 C22 1.388(3) . ?
C18 H18 0.9500 . ?
C18 C19 1.388(3) . ?
C19 H19 0.9500 . ?
C19 C20 1.387(3) . ?
C20 H20 0.9500 . ?
C20 C21 1.388(3) . ?
C21 H21 0.9500 . ?
C21 C22 1.388(3) . ?
C22 H22 0.9500 . ?
C23 H23 1.0000 . ?
C23 C24 1.526(3) . ?
C23 C26 1.523(3) . ?
C24 H24A 0.9800 . ?
C24 H24B 0.9800 . ?
C24 H24C 0.9800 . ?
O25 H25 0.86(3) . ?
C26 C27 1.388(3) . ?
C26 C31 1.396(3) . ?
C27 H27 0.9500 . ?
C27 C28 1.391(3) . ?
C28 H28 0.9500 . ?
C28 C29 1.386(3) . ?
C29 H29 0.9500 . ?
C29 C30 1.386(3) . ?
C30 H30 0.9500 . ?
C30 C31 1.391(3) . ?
C31 H31 0.9500 . ?

loop_
_geom_torsion_atom_site_label_1
_geom_torsion_atom_site_label_2
_geom_torsion_atom_site_label_3
_geom_torsion_atom_site_label_4
_geom_torsion
_geom_torsion_site_symmetry_1
_geom_torsion_site_symmetry_2
_geom_torsion_site_symmetry_3
_geom_torsion_site_symmetry_4
_geom_torsion_publ_flag
C1 C2 C3 C4 -179.12(19) . . . . ?
C1 C2 C7 C6 179.14(17) . . . . ?
C1 C2 C7 C8 -0.1(3) . . . . ?
C1 C12 C13 N14 173.45(19) . . . . ?
C1 C12 C13 S16 -2.4(3) . . . . ?
C2 C1 C10 C9 -0.1(3) . . . . ?
C2 C1 C10 O25 -179.72(16) . . . . ?
C2 C1 C12 N11 -107.3(2) . . . . ?
C2 C1 C12 C13 80.4(3) . . . . ?
C2 C3 C4 C5 0.1(3) . . . . ?
C2 C7 C8 C9 -0.2(3) . . . . ?
C3 C2 C7 C6 0.3(3) . . . . ?
C3 C2 C7 C8 -178.91(17) . . . . ?
C3 C4 C5 C6 0.1(3) . . . . ?
C4 C5 C6 C7 -0.2(3) . . . . ?
C5 C6 C7 C2 -0.1(3) . . . . ?
C5 C6 C7 C8 179.13(19) . . . . ?
C6 C7 C8 C9 -179.45(19) . . . . ?
C7 C2 C3 C4 -0.3(3) . . . . ?
C7 C8 C9 C10 0.4(3) . . . . ?
C8 C9 C10 C1 -0.2(3) . . . . ?
C8 C9 C10 O25 179.37(18) . . . . ?
C10 C1 C2 C3 179.03(19) . . . . ?
C10 C1 C2 C7 0.3(3) . . . . ?
C10 C1 C12 N11 77.4(2) . . . . ?
C10 C1 C12 C13 -94.9(3) . . . . ?
N11 C12 C13 N14 -0.1(2) . . . . ?
N11 C12 C13 S16 -175.99(15) . . . . ?
N11 C23 C26 C27 80.3(2) . . . . ?
N11 C23 C26 C31 -99.2(2) . . . . ?
C12 C1 C2 C3 3.8(3) . . . . ?
C12 C1 C2 C7 -174.94(17) . . . . ?
C12 C1 C10 C9 175.26(17) . . . . ?
C12 C1 C10 O25 -4.3(3) . . . . ?
C12 N11 N15 N14 0.7(2) . . . . ?
C12 N11 C23 C24 -119.2(2) . . . . ?
C12 N11 C23 C26 114.1(2) . . . . ?
C12 C13 N14 N15 0.6(2) . . . . ?
C12 C13 S16 C17 -123.52(18) . . . . ?
C13 N14 N15 N11 -0.8(2) . . . . ?
C13 S16 C17 C18 -170.14(15) . . . . ?
C13 S16 C17 C22 11.8(2) . . . . ?
N14 C13 S16 C17 61.16(18) . . . . ?
N15 N11 C12 C1 -174.44(17) . . . . ?
N15 N11 C12 C13 -0.4(2) . . . . ?
N15 N11 C23 C24 63.3(2) . . . . ?
N15 N11 C23 C26 -63.4(2) . . . . ?
S16 C13 N14 N15 176.63(14) . . . . ?
S16 C17 C18 C19 -177.97(17) . . . . ?
S16 C17 C22 C21 177.98(17) . . . . ?
C17 C18 C19 C20 -0.2(3) . . . . ?
C18 C17 C22 C21 0.1(3) . . . . ?
C18 C19 C20 C21 0.1(4) . . . . ?
C19 C20 C21 C22 0.1(4) . . . . ?
C20 C21 C22 C17 -0.2(3) . . . . ?
C22 C17 C18 C19 0.1(3) . . . . ?
C23 N11 C12 C1 7.9(3) . . . . ?
C23 N11 C12 C13 -178.00(18) . . . . ?
C23 N11 N15 N14 178.61(16) . . . . ?
C23 C26 C27 C28 179.60(19) . . . . ?
C23 C26 C31 C30 179.96(19) . . . . ?
C24 C23 C26 C27 -43.6(3) . . . . ?
C24 C23 C26 C31 136.8(2) . . . . ?
C26 C27 C28 C29 0.4(3) . . . . ?
C27 C26 C31 C30 0.4(3) . . . . ?
C27 C28 C29 C30 0.5(3) . . . . ?
C28 C29 C30 C31 -0.9(3) . . . . ?
C29 C30 C31 C26 0.5(3) . . . . ?
C31 C26 C27 C28 -0.8(3) . . . . ?
